data_4114085
loop_
_publ_author_name
'Sung Ok Kang'
'Jos\'e M. Llinares'
'Douglas Powell'
'David VanderVelde'
'Kristin Bowman-James'

_publ_contact_author
; 
   Prof. Kristin Bowman-James 
   Department of Chemistry 
   University of Kansas 
   Rm 2010 Malott Hall
   1251 Wescoe Hall Dr. 
   Lawrence, KS  66045-7582  USA 
;
_publ_contact_author_email kbowman-james@ku.edu
_publ_contact_author_fax 1(785)8645396
_publ_contact_author_phone 1(785)8644278
_publ_section_title
;
 New Polyamide Cryptand for Anion Binding
;
_journal_name_full 'Journal of the American Chemical Society'
_journal_page_first 10152
_journal_page_last 10153
_journal_paper_doi 10.1021/ja034969+
_journal_volume 125
_journal_year 2003
_chemical_formula_moiety
; 
 (C16 H36 N) 1+, (F) 1-, (C33 H39 N11 O6), 
 0.895(C2 H3 N), 0.105(C H2 Cl2) 
;
_chemical_formula_sum 'C50.9 H77.89 Cl0.21 F N12.9 O6'
_chemical_formula_weight 992.87
_chemical_name_systematic
; 
 ? 
;
_space_group_IT_number 14
_symmetry_cell_setting monoclinic
_symmetry_space_group_name_Hall '-P 2ybc'
_symmetry_space_group_name_H-M 'P 1 21/c 1'
_atom_sites_solution_hydrogens geom
_atom_sites_solution_primary direct
_atom_sites_solution_secondary difmap
_audit_creation_method SHELXL-97
_cell_angle_alpha 90.00
_cell_angle_beta 91.960(3)
_cell_angle_gamma 90.00
_cell_formula_units_Z 4
_cell_length_a 11.2721(14)
_cell_length_b 20.173(2)
_cell_length_c 23.226(3)
_cell_measurement_reflns_used 3597
_cell_measurement_temperature 100(2)
_cell_measurement_theta_max 23.60
_cell_measurement_theta_min 2.20
_cell_volume 5278.3(11)
_computing_cell_refinement 'Bruker SMART'
_computing_data_collection 'Bruker SMART'
_computing_data_reduction 'Bruker SAINT'
_computing_molecular_graphics 'Bruker SHELXTL'
_computing_publication_material 'Bruker SHELXTL'
_computing_structure_refinement 'SHELXL-97 (Sheldrick, 1997)'
_computing_structure_solution 'SHELXS-97 (Sheldrick, 1990)'
_diffrn_ambient_temperature 100(2)
_diffrn_measured_fraction_theta_full 0.998
_diffrn_measured_fraction_theta_max 0.998
_diffrn_measurement_device_type 'CCD area detector'
_diffrn_measurement_method '\w scan frames'
_diffrn_radiation_monochromator graphite
_diffrn_radiation_source 'fine-focus sealed tube'
_diffrn_radiation_type MoK\a
_diffrn_radiation_wavelength 0.71073
_diffrn_reflns_av_R_equivalents 0.0573
_diffrn_reflns_av_sigmaI/netI 0.0701
_diffrn_reflns_limit_h_max 13
_diffrn_reflns_limit_h_min -13
_diffrn_reflns_limit_k_max 24
_diffrn_reflns_limit_k_min -16
_diffrn_reflns_limit_l_max 26
_diffrn_reflns_limit_l_min -28
_diffrn_reflns_number 32524
_diffrn_reflns_theta_full 26.00
_diffrn_reflns_theta_max 26.00
_diffrn_reflns_theta_min 2.02
_diffrn_standards_decay_% -0.01
_diffrn_standards_number 98
_exptl_absorpt_coefficient_mu 0.097
_exptl_absorpt_correction_T_max 0.9971
_exptl_absorpt_correction_T_min 0.9688
_exptl_absorpt_correction_type multi-scan
_exptl_absorpt_process_details 'SADABS, 2000'
_exptl_crystal_colour colorless
_exptl_crystal_density_diffrn 1.249
_exptl_crystal_density_meas 0
_exptl_crystal_description plate
_exptl_crystal_F_000 2136
_exptl_crystal_size_max 0.33
_exptl_crystal_size_mid 0.20
_exptl_crystal_size_min 0.03
_refine_diff_density_max 0.576
_refine_diff_density_min -0.257
_refine_diff_density_rms 0.053
_refine_ls_extinction_method none
_refine_ls_goodness_of_fit_ref 1.014
_refine_ls_hydrogen_treatment mixed
_refine_ls_matrix_type full
_refine_ls_number_parameters 814
_refine_ls_number_reflns 10350
_refine_ls_number_restraints 599
_refine_ls_restrained_S_all 1.009
_refine_ls_R_factor_all 0.1023
_refine_ls_R_factor_gt 0.0555
_refine_ls_shift/su_max 0.001
_refine_ls_shift/su_mean 0.000
_refine_ls_structure_factor_coef Fsqd
_refine_ls_weighting_details 'calc w=1/[\s^2^(Fo^2^)+(0.0800P)^2^+0.0000P] where P=(Fo^2^+2Fc^2^)/3'
_refine_ls_weighting_scheme calc
_refine_ls_wR_factor_gt 0.1289
_refine_ls_wR_factor_ref 0.1509
_reflns_number_gt 6465
_reflns_number_total 10350
_reflns_threshold_expression >2sigma(I)
_cod_data_source_file ja0349692Bsi20030506_035332.cif
_cod_data_source_block compound_[L(F)]-
_cod_original_formula_sum 'C50.90 H77.89 Cl0.21 F N12.90 O6'
_cod_database_code 4114085

loop_
_symmetry_equiv_pos_as_xyz
'x, y, z'
'-x, y+1/2, -z+1/2'
'-x, -y, -z'
'x, -y-1/2, z-1/2'

loop_
_atom_site_label
_atom_site_type_symbol
_atom_site_fract_x
_atom_site_fract_y
_atom_site_fract_z
_atom_site_U_iso_or_equiv
_atom_site_adp_type
_atom_site_occupancy
_atom_site_symmetry_multiplicity
_atom_site_calc_flag
_atom_site_refinement_flags
_atom_site_disorder_assembly
_atom_site_disorder_group
N1A N 1.02156(15) 0.44186(9) 0.79446(8) 0.0215(4) Uani 1 1 d . . .
C1A C 1.0343(2) 0.47385(12) 0.85340(9) 0.0267(6) Uani 1 1 d . B .
H1AA H 1.1089 0.4578 0.8723 0.032 Uiso 1 1 calc R . .
H1AB H 0.9680 0.4586 0.8769 0.032 Uiso 1 1 calc R . .
C2A C 1.0357(3) 0.54935(13) 0.85396(10) 0.0380(6) Uani 1 1 d DU . .
H2AA H 0.9564 0.5654 0.8407 0.046 Uiso 1 1 calc R A 1
H2AB H 1.0936 0.5647 0.8257 0.046 Uiso 1 1 calc R A 1
C3A C 1.0669(5) 0.5814(4) 0.91195(16) 0.0410(18) Uani 0.570(6) 1 d PDU B 1
H3AA H 1.1456 0.5654 0.9262 0.049 Uiso 0.570(6) 1 calc PR B 1
H3AB H 1.0716 0.6301 0.9072 0.049 Uiso 0.570(6) 1 calc PR B 1
C4A C 0.9739(7) 0.5646(3) 0.9555(2) 0.086(2) Uani 0.570(6) 1 d PDU B 1
H4AA H 0.9963 0.5849 0.9927 0.129 Uiso 0.570(6) 1 d PR B 1
H4AB H 0.9693 0.5164 0.9600 0.129 Uiso 0.570(6) 1 d PR B 1
H4AC H 0.8965 0.5818 0.9421 0.129 Uiso 0.570(6) 1 d PR B 1
C3A' C 1.0356(9) 0.5680(4) 0.9176(2) 0.041(2) Uani 0.430(6) 1 d PDU B 2
H3AC H 0.9868 0.5356 0.9384 0.049 Uiso 0.430(6) 1 calc PR B 2
H3AD H 1.1176 0.5657 0.9340 0.049 Uiso 0.430(6) 1 calc PR B 2
C4A' C 0.9865(7) 0.6373(3) 0.9264(3) 0.061(2) Uani 0.430(6) 1 d PDU B 2
H4AD H 0.9986 0.6501 0.9668 0.092 Uiso 0.430(6) 1 d PR B 2
H4AE H 0.9014 0.6378 0.9161 0.092 Uiso 0.430(6) 1 d PR B 2
H4AF H 1.0279 0.6686 0.9018 0.092 Uiso 0.430(6) 1 d PR B 2
C5A C 0.91179(19) 0.46747(12) 0.76145(10) 0.0248(5) Uani 1 1 d . . .
H5AA H 0.9211 0.5158 0.7555 0.030 Uiso 1 1 calc R . .
H5AB H 0.9082 0.4463 0.7230 0.030 Uiso 1 1 calc R . .
C6A C 0.79428(19) 0.45541(13) 0.79009(11) 0.0324(6) Uani 1 1 d . . .
H6AA H 0.8026 0.4668 0.8315 0.039 Uiso 1 1 calc R . .
H6AB H 0.7733 0.4079 0.7870 0.039 Uiso 1 1 calc R . .
C7A C 0.6950(2) 0.49717(14) 0.76180(13) 0.0399(7) Uani 1 1 d . . .
H7AA H 0.6982 0.4923 0.7195 0.048 Uiso 1 1 calc R . .
H7AB H 0.6176 0.4796 0.7737 0.048 Uiso 1 1 calc R . .
C8A C 0.7015(2) 0.57034(14) 0.77683(14) 0.0504(8) Uani 1 1 d . . .
H8AA H 0.6339 0.5935 0.7585 0.076 Uiso 1 1 d R . .
H8AB H 0.7756 0.5890 0.7630 0.076 Uiso 1 1 d R . .
H8AC H 0.6993 0.5757 0.8187 0.076 Uiso 1 1 d R . .
C9A C 1.0120(2) 0.36774(12) 0.80523(9) 0.0249(5) Uani 1 1 d . . .
H9AA H 1.0820 0.3538 0.8292 0.030 Uiso 1 1 calc R . .
H9AB H 0.9408 0.3597 0.8280 0.030 Uiso 1 1 calc R . .
C10A C 1.0044(2) 0.32402(12) 0.75248(10) 0.0300(6) Uani 1 1 d . . .
H10A H 1.0767 0.3295 0.7299 0.036 Uiso 1 1 calc R . .
H10B H 0.9349 0.3368 0.7278 0.036 Uiso 1 1 calc R . .
C11A C 0.9927(3) 0.25240(14) 0.77129(13) 0.0489(8) Uani 1 1 d . . .
H11A H 1.0592 0.2415 0.7986 0.059 Uiso 1 1 calc R . .
H11B H 0.9179 0.2472 0.7920 0.059 Uiso 1 1 calc R . .
C12A C 0.9926(3) 0.20435(16) 0.72208(14) 0.0570(9) Uani 1 1 d . . .
H12A H 0.9762 0.1597 0.7363 0.085 Uiso 1 1 d R . .
H12B H 1.0704 0.2049 0.7045 0.085 Uiso 1 1 d R . .
H12C H 0.9312 0.2170 0.6933 0.085 Uiso 1 1 d R . .
C13A C 1.12716(18) 0.45800(12) 0.75784(9) 0.0231(5) Uani 1 1 d . . .
H13A H 1.1269 0.5062 0.7498 0.028 Uiso 1 1 calc R . .
H13B H 1.1168 0.4348 0.7205 0.028 Uiso 1 1 calc R . .
C14A C 1.2479(2) 0.43925(13) 0.78464(11) 0.0316(6) Uani 1 1 d . . .
H14A H 1.2629 0.4654 0.8202 0.038 Uiso 1 1 calc R . .
H14B H 1.2477 0.3917 0.7953 0.038 Uiso 1 1 calc R . .
C15A C 1.3463(2) 0.45211(13) 0.74306(11) 0.0322(6) Uani 1 1 d . . .
H15A H 1.4218 0.4356 0.7607 0.039 Uiso 1 1 calc R . .
H15B H 1.3296 0.4260 0.7076 0.039 Uiso 1 1 calc R . .
C16A C 1.3628(2) 0.52355(14) 0.72631(11) 0.0379(7) Uani 1 1 d . . .
H16A H 1.4308 0.5273 0.7013 0.057 Uiso 1 1 d R . .
H16B H 1.3772 0.5503 0.7611 0.057 Uiso 1 1 d R . .
H16C H 1.2911 0.5395 0.7056 0.057 Uiso 1 1 d R . .
N1 N 0.48724(16) 0.26309(10) 0.36247(8) 0.0243(4) Uani 1 1 d . . .
C2 C 0.5365(2) 0.32754(12) 0.34864(10) 0.0290(6) Uani 1 1 d . . .
H2A H 0.4712 0.3571 0.3352 0.035 Uiso 1 1 calc R . .
H2B H 0.5913 0.3222 0.3165 0.035 Uiso 1 1 calc R . .
C3 C 0.6031(2) 0.36050(12) 0.39898(9) 0.0261(5) Uani 1 1 d . . .
H3A H 0.6663 0.3303 0.4139 0.031 Uiso 1 1 calc R . .
H3B H 0.6414 0.4015 0.3854 0.031 Uiso 1 1 calc R . .
N4 N 0.52434(16) 0.37673(9) 0.44519(8) 0.0233(4) Uani 1 1 d . . .
H4A H 0.5214 0.3510 0.4757 0.028 Uiso 1 1 calc R . .
C5 C 0.4564(2) 0.43087(12) 0.44102(10) 0.0269(5) Uani 1 1 d . . .
C6 C 0.3716(2) 0.44143(12) 0.48899(10) 0.0241(5) Uani 1 1 d . . .
N7 N 0.35801(16) 0.39110(9) 0.52563(8) 0.0222(4) Uani 1 1 d . . .
C8 C 0.3110(2) 0.50115(12) 0.49312(11) 0.0302(6) Uani 1 1 d . . .
H8A H 0.3235 0.5360 0.4665 0.036 Uiso 1 1 calc R . .
C9 C 0.2323(2) 0.50870(13) 0.53682(11) 0.0330(6) Uani 1 1 d . . .
H9A H 0.1892 0.5488 0.5407 0.040 Uiso 1 1 calc R . .
C10 C 0.2170(2) 0.45708(12) 0.57495(10) 0.0281(6) Uani 1 1 d . . .
H10C H 0.1636 0.4612 0.6055 0.034 Uiso 1 1 calc R . .
C11 C 0.28119(18) 0.39914(12) 0.56775(9) 0.0221(5) Uani 1 1 d . . .
C12 C 0.27099(18) 0.34287(12) 0.60955(9) 0.0221(5) Uani 1 1 d . . .
N13 N 0.34178(15) 0.29050(9) 0.60183(8) 0.0217(4) Uani 1 1 d . . .
H13C H 0.3835 0.2877 0.5706 0.026 Uiso 1 1 calc R . .
C14 C 0.3498(2) 0.23866(12) 0.64471(9) 0.0247(5) Uani 1 1 d . . .
H14C H 0.3806 0.1978 0.6270 0.030 Uiso 1 1 calc R . .
H14D H 0.2695 0.2290 0.6586 0.030 Uiso 1 1 calc R . .
C15 C 0.43087(19) 0.25838(12) 0.69555(9) 0.0250(5) Uani 1 1 d . . .
H15C H 0.4022 0.3006 0.7118 0.030 Uiso 1 1 calc R . .
H15D H 0.4263 0.2241 0.7259 0.030 Uiso 1 1 calc R . .
N16 N 0.55456(15) 0.26642(9) 0.68013(8) 0.0217(4) Uani 1 1 d . . .
C17 C 0.6319(2) 0.20947(12) 0.69104(10) 0.0267(5) Uani 1 1 d . . .
H17A H 0.5842 0.1727 0.7065 0.032 Uiso 1 1 calc R . .
H17B H 0.6930 0.2216 0.7208 0.032 Uiso 1 1 calc R . .
C18 C 0.6932(2) 0.18546(12) 0.63753(9) 0.0262(5) Uani 1 1 d . . .
H18A H 0.7364 0.2228 0.6202 0.031 Uiso 1 1 calc R . .
H18B H 0.7518 0.1507 0.6485 0.031 Uiso 1 1 calc R . .
N19 N 0.60745(17) 0.15886(10) 0.59559(8) 0.0265(5) Uani 1 1 d . C .
H19A H 0.5786 0.1842 0.5676 0.032 Uiso 1 1 calc R . .
C20 C 0.5726(3) 0.09587(13) 0.59958(11) 0.0398(7) Uani 1 1 d U . .
C21 C 0.4812(5) 0.0742(3) 0.5594(3) 0.0309(14) Uani 0.597(6) 1 d PDU C 1
N22 N 0.4279(13) 0.1210(4) 0.5268(7) 0.0267(14) Uani 0.597(6) 1 d PDU C 1
C23 C 0.4449(5) 0.0086(3) 0.5597(2) 0.0371(13) Uani 0.597(6) 1 d PDU C 1
H23A H 0.4841 -0.0228 0.5842 0.044 Uiso 0.597(6) 1 calc PR C 1
C24 C 0.3516(5) -0.0102(2) 0.5241(2) 0.0372(12) Uani 0.597(6) 1 d PDU C 1
H24A H 0.3238 -0.0546 0.5241 0.045 Uiso 0.597(6) 1 calc PR C 1
C25 C 0.2987(5) 0.0365(3) 0.4883(2) 0.0320(12) Uani 0.597(6) 1 d PDU C 1
H25A H 0.2363 0.0243 0.4618 0.038 Uiso 0.597(6) 1 calc PR C 1
C26 C 0.3381(7) 0.1016(3) 0.4916(4) 0.0272(16) Uani 0.597(6) 1 d PDU C 1
C21' C 0.4492(9) 0.0781(4) 0.5642(5) 0.0315(17) Uani 0.403(6) 1 d PDU C 2
N22' N 0.412(2) 0.1232(6) 0.5253(11) 0.0264(18) Uani 0.403(6) 1 d PDU C 2
C23' C 0.3943(7) 0.0173(4) 0.5711(3) 0.0331(15) Uani 0.403(6) 1 d PDU C 2
H23B H 0.4246 -0.0137 0.5987 0.040 Uiso 0.403(6) 1 calc PR C 2
C24' C 0.2957(7) 0.0027(3) 0.5375(3) 0.0319(15) Uani 0.403(6) 1 d PDU C 2
H24B H 0.2569 -0.0388 0.5411 0.038 Uiso 0.403(6) 1 calc PR C 2
C25' C 0.2535(7) 0.0492(4) 0.4984(3) 0.0306(16) Uani 0.403(6) 1 d PDU C 2
H25B H 0.1843 0.0406 0.4752 0.037 Uiso 0.403(6) 1 calc PR C 2
C26' C 0.3142(12) 0.1087(5) 0.4936(6) 0.0271(19) Uani 0.403(6) 1 d PDU C 2
C27 C 0.2776(2) 0.15645(13) 0.45217(9) 0.0268(6) Uani 1 1 d . . .
N28 N 0.32786(16) 0.21637(10) 0.45521(8) 0.0223(4) Uani 1 1 d . C .
H28A H 0.3805 0.2254 0.4830 0.027 Uiso 1 1 calc R . .
C29 C 0.29563(19) 0.26646(12) 0.41281(9) 0.0254(5) Uani 1 1 d . . .
H29A H 0.3164 0.3108 0.4284 0.030 Uiso 1 1 calc R C .
H29B H 0.2087 0.2653 0.4051 0.030 Uiso 1 1 calc R . .
C30 C 0.3587(2) 0.25586(13) 0.35662(9) 0.0270(6) Uani 1 1 d . C .
H30A H 0.3399 0.2109 0.3419 0.032 Uiso 1 1 calc R . .
H30B H 0.3277 0.2882 0.3278 0.032 Uiso 1 1 calc R . .
C31 C 0.5580(2) 0.20543(12) 0.34860(9) 0.0266(6) Uani 1 1 d . . .
H31A H 0.6316 0.2205 0.3305 0.032 Uiso 1 1 calc R . .
H31B H 0.5131 0.1780 0.3200 0.032 Uiso 1 1 calc R . .
C32 C 0.59133(19) 0.16258(12) 0.40072(9) 0.0233(5) Uani 1 1 d . . .
H32A H 0.5181 0.1484 0.4196 0.028 Uiso 1 1 calc R . .
H32B H 0.6328 0.1223 0.3877 0.028 Uiso 1 1 calc R . .
N33 N 0.66742(15) 0.19765(10) 0.44238(8) 0.0242(4) Uani 1 1 d . C .
H33A H 0.6358 0.2216 0.4696 0.029 Uiso 1 1 calc R . .
C34 C 0.7849(2) 0.19356(15) 0.43931(11) 0.0408(7) Uani 1 1 d U . .
C35 C 0.8578(4) 0.2314(3) 0.4830(2) 0.0249(12) Uani 0.597(6) 1 d PDU C 1
N36 N 0.7980(4) 0.2737(6) 0.5158(5) 0.0256(17) Uani 0.597(6) 1 d PDU C 1
C37 C 0.9816(4) 0.2281(3) 0.4833(2) 0.0261(10) Uani 0.597(6) 1 d PDU C 1
H37A H 1.0212 0.1986 0.4585 0.031 Uiso 0.597(6) 1 calc PR C 1
C38 C 1.0447(4) 0.2692(3) 0.5211(2) 0.0316(11) Uani 0.597(6) 1 d PDU C 1
H38A H 1.1290 0.2683 0.5225 0.038 Uiso 0.597(6) 1 calc PR C 1
C39 C 0.9847(5) 0.3114(3) 0.5567(2) 0.0288(13) Uani 0.597(6) 1 d PDU C 1
H39A H 1.0267 0.3388 0.5837 0.035 Uiso 0.597(6) 1 calc PR C 1
C40 C 0.8608(5) 0.3130(5) 0.5520(4) 0.0267(17) Uani 0.597(6) 1 d PDU C 1
C35' C 0.8535(5) 0.2513(5) 0.4714(4) 0.0290(16) Uani 0.403(6) 1 d PDU C 2
N36' N 0.7947(6) 0.2837(10) 0.5121(8) 0.027(2) Uani 0.403(6) 1 d PDU C 2
C37' C 0.9754(5) 0.2578(4) 0.4642(3) 0.0278(14) Uani 0.403(6) 1 d PDU C 2
H37B H 1.0140 0.2339 0.4350 0.033 Uiso 0.403(6) 1 calc PR C 2
C38' C 1.0382(5) 0.3001(4) 0.5010(3) 0.0271(13) Uani 0.403(6) 1 d PDU C 2
H38B H 1.1215 0.3051 0.4978 0.033 Uiso 0.403(6) 1 calc PR C 2
C39' C 0.9789(7) 0.3348(4) 0.5425(3) 0.0268(16) Uani 0.403(6) 1 d PDU C 2
H39B H 1.0202 0.3650 0.5673 0.032 Uiso 0.403(6) 1 calc PR C 2
C40' C 0.8570(7) 0.3246(8) 0.5472(7) 0.027(2) Uani 0.403(6) 1 d PDU C 2
C41 C 0.79165(19) 0.35769(12) 0.59210(9) 0.0246(5) Uani 1 1 d . . .
N42 N 0.67421(15) 0.34775(9) 0.59098(7) 0.0201(4) Uani 1 1 d . C .
H42A H 0.6405 0.3243 0.5630 0.024 Uiso 1 1 calc R . .
C43 C 0.60204(19) 0.37543(12) 0.63581(9) 0.0215(5) Uani 1 1 d . . .
H43A H 0.5188 0.3795 0.6212 0.026 Uiso 1 1 calc R C .
H43B H 0.6312 0.4204 0.6460 0.026 Uiso 1 1 calc R . .
C44 C 0.6066(2) 0.33192(11) 0.68919(9) 0.0231(5) Uani 1 1 d . C .
H44A H 0.6904 0.3266 0.7025 0.028 Uiso 1 1 calc R . .
H44B H 0.5641 0.3546 0.7202 0.028 Uiso 1 1 calc R . .
O45 O 0.45892(16) 0.47067(9) 0.40079(7) 0.0386(5) Uani 1 1 d . . .
O46 O 0.20068(13) 0.34686(9) 0.64942(7) 0.0295(4) Uani 1 1 d . . .
O47 O 0.6342(7) 0.0549(7) 0.6286(5) 0.0398(19) Uani 0.597(6) 1 d PU C 1
O47' O 0.5956(11) 0.0556(11) 0.6389(7) 0.041(3) Uani 0.403(6) 1 d PU C 2
O48 O 0.19519(14) 0.14187(9) 0.41814(7) 0.0333(4) Uani 1 1 d . C .
O49 O 0.8361(6) 0.1476(3) 0.4116(2) 0.0286(11) Uani 0.597(6) 1 d PU C 1
O49' O 0.8324(8) 0.1737(5) 0.3955(4) 0.046(2) Uani 0.403(6) 1 d PU C 2
O50 O 0.84436(13) 0.39589(8) 0.62610(7) 0.0301(4) Uani 1 1 d . C .
F1 F 0.52235(10) 0.26532(6) 0.52207(5) 0.0211(3) Uani 1 1 d . . .
C1S C 0.8832(5) 0.5591(2) 0.60816(19) 0.0774(15) Uani 0.8955(18) 1 d PU D 1
H1SA H 0.8157 0.5776 0.6283 0.116 Uiso 0.8955(18) 1 d PR D 1
H1SB H 0.8783 0.5106 0.6084 0.116 Uiso 0.8955(18) 1 d PR D 1
H1SC H 0.8812 0.5751 0.5683 0.116 Uiso 0.8955(18) 1 d PR D 1
C2S C 0.9942(4) 0.58014(18) 0.63751(17) 0.0539(9) Uani 0.8955(18) 1 d PU D 1
N3S N 1.0704(2) 0.59120(13) 0.65832(11) 0.0389(7) Uani 0.8955(18) 1 d PU D 1
Cl1T Cl 0.9368(5) 0.5958(3) 0.5452(2) 0.036(2) Uani 0.1045(18) 1 d PDU D 2
C1T C 0.9339(18) 0.567(2) 0.6150(8) 0.052(4) Uani 0.1045(18) 1 d PDU D 2
H1T1 H 0.9986 0.5889 0.6381 0.062 Uiso 0.1045(18) 1 calc PR D 2
H1T2 H 0.9489 0.5191 0.6153 0.062 Uiso 0.1045(18) 1 calc PR D 2
Cl2T Cl 0.8008(5) 0.5827(3) 0.6469(3) 0.0354(19) Uani 0.1045(18) 1 d PDU D 2

loop_
_atom_site_aniso_label
_atom_site_aniso_U_11
_atom_site_aniso_U_22
_atom_site_aniso_U_33
_atom_site_aniso_U_23
_atom_site_aniso_U_13
_atom_site_aniso_U_12
N1A 0.0182(9) 0.0229(11) 0.0236(10) 0.0005(8) 0.0012(8) 0.0008(8)
C1A 0.0268(12) 0.0293(15) 0.0241(12) 0.0004(10) -0.0002(10) 0.0013(10)
C2A 0.0531(16) 0.0272(15) 0.0333(13) -0.0049(11) -0.0052(12) 0.0048(13)
C3A 0.064(4) 0.026(3) 0.033(2) -0.004(2) 0.004(2) -0.007(3)
C4A 0.129(5) 0.060(4) 0.074(4) -0.032(3) 0.060(4) -0.041(4)
C3A' 0.054(4) 0.030(4) 0.038(3) -0.010(3) -0.002(3) -0.005(3)
C4A' 0.069(5) 0.058(5) 0.058(4) -0.017(4) 0.013(4) 0.007(4)
C5A 0.0221(12) 0.0245(14) 0.0273(12) 0.0002(10) -0.0041(10) 0.0028(10)
C6A 0.0192(12) 0.0328(16) 0.0454(15) -0.0025(12) 0.0030(11) -0.0021(11)
C7A 0.0218(13) 0.0373(17) 0.0601(18) -0.0087(14) -0.0044(12) 0.0029(11)
C8A 0.0296(14) 0.0413(19) 0.079(2) -0.0105(16) -0.0105(15) 0.0100(13)
C9A 0.0222(11) 0.0244(14) 0.0283(12) 0.0039(10) 0.0046(10) -0.0005(10)
C10A 0.0272(12) 0.0272(15) 0.0360(14) -0.0059(11) 0.0063(11) -0.0027(11)
C11A 0.0591(19) 0.0307(18) 0.0571(19) -0.0082(14) 0.0038(16) -0.0086(14)
C12A 0.057(2) 0.046(2) 0.068(2) -0.0164(17) 0.0047(17) -0.0073(16)
C13A 0.0192(11) 0.0248(14) 0.0255(12) 0.0016(10) 0.0038(9) -0.0034(10)
C14A 0.0208(12) 0.0279(15) 0.0458(15) 0.0083(12) -0.0016(11) -0.0028(10)
C15A 0.0192(11) 0.0349(16) 0.0425(14) -0.0089(12) 0.0028(11) -0.0020(11)
C16A 0.0272(13) 0.0487(19) 0.0382(14) 0.0118(13) 0.0054(11) -0.0010(12)
N1 0.0235(10) 0.0260(12) 0.0235(10) -0.0003(9) 0.0032(8) -0.0028(9)
C2 0.0348(13) 0.0306(15) 0.0219(12) 0.0037(11) 0.0061(10) -0.0040(11)
C3 0.0266(12) 0.0248(14) 0.0273(12) 0.0022(10) 0.0069(10) -0.0061(10)
N4 0.0266(10) 0.0212(11) 0.0222(10) 0.0032(8) 0.0024(8) -0.0022(9)
C5 0.0307(13) 0.0235(14) 0.0263(12) 0.0029(11) -0.0032(10) -0.0049(11)
C6 0.0249(12) 0.0211(14) 0.0260(12) 0.0005(10) -0.0046(10) -0.0021(10)
N7 0.0202(9) 0.0222(11) 0.0242(10) -0.0019(9) -0.0014(8) -0.0005(8)
C8 0.0323(13) 0.0239(15) 0.0340(13) 0.0008(11) -0.0066(11) 0.0016(11)
C9 0.0304(13) 0.0262(15) 0.0418(15) -0.0061(12) -0.0073(11) 0.0084(11)
C10 0.0215(12) 0.0300(15) 0.0327(13) -0.0082(11) -0.0021(10) 0.0044(10)
C11 0.0166(11) 0.0248(14) 0.0246(12) -0.0059(10) -0.0032(9) -0.0017(10)
C12 0.0155(10) 0.0302(14) 0.0206(11) -0.0065(10) -0.0016(9) -0.0025(10)
N13 0.0210(9) 0.0248(11) 0.0195(9) -0.0013(8) 0.0041(8) 0.0001(8)
C14 0.0226(11) 0.0265(14) 0.0252(12) 0.0011(10) 0.0037(9) -0.0041(10)
C15 0.0259(12) 0.0274(14) 0.0222(11) 0.0035(10) 0.0061(9) -0.0015(10)
N16 0.0214(9) 0.0208(11) 0.0228(9) 0.0008(8) 0.0006(8) -0.0002(8)
C17 0.0302(12) 0.0273(14) 0.0224(12) 0.0031(10) -0.0047(10) 0.0014(11)
C18 0.0293(12) 0.0234(14) 0.0254(12) -0.0004(10) -0.0052(10) 0.0083(11)
N19 0.0359(11) 0.0238(12) 0.0195(10) 0.0010(9) -0.0056(8) 0.0058(9)
C20 0.0662(18) 0.0230(15) 0.0291(13) 0.0003(11) -0.0143(13) -0.0012(13)
C21 0.044(3) 0.023(2) 0.025(2) 0.0020(18) -0.004(2) -0.002(2)
N22 0.034(3) 0.025(2) 0.020(2) -0.0004(19) -0.004(2) -0.005(2)
C23 0.049(3) 0.026(2) 0.035(2) 0.005(2) -0.013(2) -0.002(2)
C24 0.045(3) 0.026(2) 0.040(3) 0.000(2) -0.007(2) -0.003(2)
C25 0.033(3) 0.030(2) 0.032(2) -0.0078(19) -0.004(2) -0.004(2)
C26 0.035(3) 0.025(2) 0.021(2) 0.002(2) 0.000(2) -0.004(2)
C21' 0.048(3) 0.023(3) 0.023(3) -0.001(2) -0.009(3) -0.004(3)
N22' 0.039(4) 0.021(3) 0.019(3) 0.002(2) -0.006(3) -0.005(3)
C23' 0.047(3) 0.022(3) 0.030(3) 0.005(2) -0.004(3) -0.003(3)
C24' 0.043(3) 0.024(3) 0.029(3) -0.001(2) -0.001(3) -0.010(3)
C25' 0.037(4) 0.029(3) 0.026(3) 0.004(3) 0.000(3) -0.010(3)
C26' 0.033(4) 0.028(3) 0.020(3) -0.003(3) -0.003(3) -0.011(3)
C27 0.0282(12) 0.0333(16) 0.0191(11) -0.0043(11) 0.0034(10) -0.0069(11)
N28 0.0192(9) 0.0275(12) 0.0201(9) -0.0016(8) -0.0004(8) -0.0029(8)
C29 0.0201(11) 0.0299(15) 0.0259(12) -0.0032(11) -0.0018(9) 0.0019(10)
C30 0.0279(12) 0.0298(15) 0.0229(12) 0.0030(10) -0.0044(10) -0.0035(11)
C31 0.0270(12) 0.0307(15) 0.0224(12) -0.0060(10) 0.0036(10) -0.0045(11)
C32 0.0211(11) 0.0242(14) 0.0248(12) -0.0065(10) 0.0037(9) -0.0022(10)
N33 0.0184(9) 0.0312(12) 0.0231(10) -0.0083(9) 0.0036(8) 0.0017(8)
C34 0.0226(12) 0.062(2) 0.0378(14) -0.0243(13) 0.0067(11) -0.0010(12)
C35 0.0193(17) 0.033(3) 0.023(2) -0.0024(19) 0.0041(16) 0.0016(18)
N36 0.0174(18) 0.034(4) 0.026(2) -0.006(2) 0.0025(17) -0.0012(17)
C37 0.0183(17) 0.031(3) 0.030(2) -0.0038(19) 0.0066(17) 0.0041(19)
C38 0.0158(17) 0.040(3) 0.040(2) -0.005(2) 0.0031(18) 0.0006(19)
C39 0.0171(18) 0.038(3) 0.031(2) -0.007(2) 0.0022(19) -0.004(2)
C40 0.021(2) 0.035(4) 0.024(2) -0.005(3) 0.0022(19) -0.002(2)
C35' 0.021(2) 0.038(3) 0.028(3) -0.009(3) 0.004(2) 0.000(2)
N36' 0.021(3) 0.034(4) 0.027(3) -0.007(3) 0.003(2) -0.004(2)
C37' 0.021(2) 0.036(3) 0.027(3) -0.004(2) 0.007(2) 0.001(3)
C38' 0.012(2) 0.037(3) 0.032(3) 0.001(2) 0.000(2) -0.001(2)
C39' 0.017(2) 0.035(4) 0.028(3) 0.000(3) 0.000(2) -0.003(3)
C40' 0.020(3) 0.037(4) 0.025(3) -0.006(3) 0.002(2) -0.003(3)
C41 0.0212(11) 0.0283(14) 0.0241(12) 0.0001(11) -0.0017(10) -0.0010(10)
N42 0.0179(9) 0.0240(11) 0.0182(9) -0.0019(8) -0.0002(7) -0.0020(8)
C43 0.0195(11) 0.0221(13) 0.0228(11) -0.0041(10) 0.0001(9) 0.0024(9)
C44 0.0238(11) 0.0236(14) 0.0220(11) -0.0039(10) 0.0020(9) 0.0008(10)
O45 0.0509(11) 0.0306(11) 0.0348(10) 0.0131(9) 0.0070(9) 0.0029(9)
O46 0.0219(8) 0.0393(11) 0.0278(9) -0.0070(8) 0.0057(7) -0.0010(8)
O47 0.059(5) 0.023(2) 0.037(4) 0.006(3) -0.017(3) -0.002(4)
O47' 0.064(7) 0.030(4) 0.029(5) 0.009(3) -0.013(5) 0.002(6)
O48 0.0301(9) 0.0389(11) 0.0305(9) -0.0038(8) -0.0050(7) -0.0117(8)
O49 0.0205(16) 0.034(3) 0.032(3) -0.0095(18) 0.0067(17) 0.003(2)
O49' 0.025(3) 0.066(6) 0.048(5) -0.034(4) 0.014(3) -0.007(4)
O50 0.0233(8) 0.0350(11) 0.0316(9) -0.0089(8) -0.0035(7) -0.0027(7)
F1 0.0188(6) 0.0234(7) 0.0212(6) -0.0002(5) 0.0009(5) 0.0000(5)
C1S 0.099(3) 0.052(3) 0.079(3) 0.010(2) -0.035(3) -0.028(2)
C2S 0.074(3) 0.038(2) 0.050(2) -0.0003(17) 0.005(2) 0.009(2)
N3S 0.0312(14) 0.0455(18) 0.0389(15) 0.0058(12) -0.0130(12) 0.0160(12)
Cl1T 0.024(3) 0.066(5) 0.018(3) 0.007(3) -0.003(2) -0.005(3)
C1T 0.068(7) 0.043(7) 0.045(6) 0.008(7) 0.018(6) 0.004(7)
Cl2T 0.029(3) 0.043(4) 0.035(3) 0.019(3) 0.007(2) 0.014(3)

loop_
_atom_type_symbol
_atom_type_description
_atom_type_scat_dispersion_real
_atom_type_scat_dispersion_imag
_atom_type_scat_source
C C 0.0033 0.0016 'International Tables Vol C Tables 4.2.6.8 and 6.1.1.4'
H H 0.0000 0.0000 'International Tables Vol C Tables 4.2.6.8 and 6.1.1.4'
N N 0.0061 0.0033 'International Tables Vol C Tables 4.2.6.8 and 6.1.1.4'
O O 0.0106 0.0060 'International Tables Vol C Tables 4.2.6.8 and 6.1.1.4'
F F 0.0171 0.0103 'International Tables Vol C Tables 4.2.6.8 and 6.1.1.4'
Cl Cl 0.1484 0.1585 'International Tables Vol C Tables 4.2.6.8 and 6.1.1.4'

loop_
_geom_angle_atom_site_label_1
_geom_angle_atom_site_label_2
_geom_angle_atom_site_label_3
_geom_angle
C1A N1A C9A 105.98(17)
C1A N1A C13A 111.22(17)
C9A N1A C13A 111.30(17)
C1A N1A C5A 111.13(17)
C9A N1A C5A 110.83(17)
C13A N1A C5A 106.46(16)
N1A C1A C2A 115.73(19)
N1A C1A H1AA 108.3
C2A C1A H1AA 108.3
N1A C1A H1AB 108.3
C2A C1A H1AB 108.3
H1AA C1A H1AB 107.4
C1A C2A C3A 115.7(3)
C1A C2A C3A' 104.7(4)
C3A C2A C3A' 17.6(5)
C1A C2A H2AA 108.4
C3A C2A H2AA 108.4
C3A' C2A H2AA 100.9
C1A C2A H2AB 108.4
C3A C2A H2AB 108.4
C3A' C2A H2AB 125.9
H2AA C2A H2AB 107.4
C4A C3A C2A 110.5(4)
C4A C3A H3AA 109.5
C2A C3A H3AA 109.5
C4A C3A H3AB 109.5
C2A C3A H3AB 109.5
H3AA C3A H3AB 108.1
C3A C4A H4AA 109.3
C3A C4A H4AB 109.4
H4AA C4A H4AB 109.5
C3A C4A H4AC 109.7
H4AA C4A H4AC 109.5
H4AB C4A H4AC 109.5
C4A' C3A' C2A 111.7(5)
C4A' C3A' H3AC 109.3
C2A C3A' H3AC 109.3
C4A' C3A' H3AD 109.3
C2A C3A' H3AD 109.3
H3AC C3A' H3AD 107.9
C3A' C4A' H4AC 67.3
C3A' C4A' H4AD 109.5
H4AC C4A' H4AD 92.1
C3A' C4A' H4AE 109.5
H4AC C4A' H4AE 55.0
H4AD C4A' H4AE 109.5
C3A' C4A' H4AF 109.4
H4AC C4A' H4AF 157.5
H4AD C4A' H4AF 109.5
H4AE C4A' H4AF 109.5
C6A C5A N1A 115.46(18)
C6A C5A H5AA 108.4
N1A C5A H5AA 108.4
C6A C5A H5AB 108.4
N1A C5A H5AB 108.4
H5AA C5A H5AB 107.5
C5A C6A C7A 111.0(2)
C5A C6A H6AA 109.4
C7A C6A H6AA 109.4
C5A C6A H6AB 109.4
C7A C6A H6AB 109.4
H6AA C6A H6AB 108.0
C8A C7A C6A 114.0(2)
C8A C7A H7AA 108.7
C6A C7A H7AA 108.7
C8A C7A H7AB 108.7
C6A C7A H7AB 108.7
H7AA C7A H7AB 107.6
C7A C8A H8AA 109.5
C7A C8A H8AB 109.5
H8AA C8A H8AB 109.5
C7A C8A H8AC 109.5
H8AA C8A H8AC 109.5
H8AB C8A H8AC 109.5
C10A C9A N1A 116.33(19)
C10A C9A H9AA 108.2
N1A C9A H9AA 108.2
C10A C9A H9AB 108.2
N1A C9A H9AB 108.2
H9AA C9A H9AB 107.4
C9A C10A C11A 109.0(2)
C9A C10A H10A 109.9
C11A C10A H10A 109.9
C9A C10A H10B 109.9
C11A C10A H10B 109.9
H10A C10A H10B 108.3
C12A C11A C10A 113.2(3)
C12A C11A H11A 108.9
C10A C11A H11A 108.9
C12A C11A H11B 108.9
C10A C11A H11B 108.9
H11A C11A H11B 107.7
C11A C12A H12A 109.4
C11A C12A H12B 109.4
H12A C12A H12B 109.5
C11A C12A H12C 109.5
H12A C12A H12C 109.5
H12B C12A H12C 109.5
N1A C13A C14A 115.02(18)
N1A C13A H13A 108.5
C14A C13A H13A 108.5
N1A C13A H13B 108.5
C14A C13A H13B 108.5
H13A C13A H13B 107.5
C15A C14A C13A 111.0(2)
C15A C14A H14A 109.4
C13A C14A H14A 109.4
C15A C14A H14B 109.4
C13A C14A H14B 109.4
H14A C14A H14B 108.0
C16A C15A C14A 115.3(2)
C16A C15A H15A 108.4
C14A C15A H15A 108.4
C16A C15A H15B 108.4
C14A C15A H15B 108.4
H15A C15A H15B 107.5
C15A C16A H16A 109.4
C15A C16A H16B 109.5
H16A C16A H16B 109.5
C15A C16A H16C 109.5
H16A C16A H16C 109.5
H16B C16A H16C 109.5
C31 N1 C2 116.74(18)
C31 N1 C30 116.79(19)
C2 N1 C30 117.06(19)
N1 C2 C3 113.80(18)
N1 C2 H2A 108.8
C3 C2 H2A 108.8
N1 C2 H2B 108.8
C3 C2 H2B 108.8
H2A C2 H2B 107.7
N4 C3 C2 111.60(18)
N4 C3 H3A 109.3
C2 C3 H3A 109.3
N4 C3 H3B 109.3
C2 C3 H3B 109.3
H3A C3 H3B 108.0
C5 N4 C3 119.59(19)
C5 N4 H4A 120.2
C3 N4 H4A 120.2
O45 C5 N4 124.0(2)
O45 C5 C6 120.0(2)
N4 C5 C6 116.0(2)
N7 C6 C8 123.2(2)
N7 C6 C5 116.9(2)
C8 C6 C5 119.9(2)
C6 N7 C11 117.7(2)
C9 C8 C6 118.4(2)
C9 C8 H8A 120.8
C6 C8 H8A 120.8
C8 C9 C10 119.1(2)
C8 C9 H9A 120.5
C10 C9 H9A 120.5
C9 C10 C11 118.7(2)
C9 C10 H10C 120.6
C11 C10 H10C 120.6
N7 C11 C10 122.9(2)
N7 C11 C12 116.6(2)
C10 C11 C12 120.5(2)
O46 C12 N13 123.3(2)
O46 C12 C11 119.9(2)
N13 C12 C11 116.79(19)
C12 N13 C14 120.13(19)
C12 N13 H13C 119.9
C14 N13 H13C 119.9
N13 C14 C15 111.57(19)
N13 C14 H14C 109.3
C15 C14 H14C 109.3
N13 C14 H14D 109.3
C15 C14 H14D 109.3
H14C C14 H14D 108.0
N16 C15 C14 113.07(18)
N16 C15 H15C 109.0
C14 C15 H15C 109.0
N16 C15 H15D 109.0
C14 C15 H15D 109.0
H15C C15 H15D 107.8
C44 N16 C17 116.99(17)
C44 N16 C15 116.61(18)
C17 N16 C15 116.07(18)
N16 C17 C18 113.22(18)
N16 C17 H17A 108.9
C18 C17 H17A 108.9
N16 C17 H17B 108.9
C18 C17 H17B 108.9
H17A C17 H17B 107.7
N19 C18 C17 110.78(19)
N19 C18 H18A 109.5
C17 C18 H18A 109.5
N19 C18 H18B 109.5
C17 C18 H18B 109.5
H18A C18 H18B 108.1
C20 N19 C18 119.77(19)
C20 N19 H19A 120.1
C18 N19 H19A 120.1
O47' C20 O47 23.2(7)
O47' C20 N19 128.2(9)
O47 C20 N19 120.2(6)
O47' C20 C21 114.0(9)
O47 C20 C21 121.3(7)
N19 C20 C21 116.8(3)
O47' C20 C21' 112.3(9)
O47 C20 C21' 124.8(7)
N19 C20 C21' 115.0(4)
C21 C20 C21' 12.6(7)
N22 C21 C23 123.3(4)
N22 C21 C20 116.9(5)
C23 C21 C20 119.5(5)
C26 N22 C21 117.0(4)
C24 C23 C21 118.8(4)
C24 C23 H23A 120.6
C21 C23 H23A 120.6
C23 C24 C25 118.9(4)
C23 C24 H24A 120.5
C25 C24 H24A 120.5
C24 C25 C26 118.8(4)
C24 C25 H25A 120.6
C26 C25 H25A 120.6
N22 C26 C25 123.1(4)
N22 C26 C27 116.9(5)
C25 C26 C27 120.0(5)
N22' C21' C23' 123.4(4)
N22' C21' C20 115.6(6)
C23' C21' C20 120.8(6)
C26' N22' C21' 117.1(5)
C24' C23' C21' 118.7(4)
C24' C23' H23B 120.6
C21' C23' H23B 120.6
C23' C24' C25' 119.0(4)
C23' C24' H24B 120.5
C25' C24' H24B 120.5
C24' C25' C26' 118.8(4)
C24' C25' H25B 120.6
C26' C25' H25B 120.6
N22' C26' C25' 122.9(4)
N22' C26' C27 116.2(6)
C25' C26' C27 120.7(6)
O48 C27 N28 123.9(2)
O48 C27 C26' 118.0(4)
N28 C27 C26' 117.8(4)
O48 C27 C26 120.4(3)
N28 C27 C26 115.5(3)
C26' C27 C26 10.1(11)
C27 N28 C29 119.95(18)
C27 N28 H28A 120.0
C29 N28 H28A 120.0
N28 C29 C30 111.80(19)
N28 C29 H29A 109.3
C30 C29 H29A 109.3
N28 C29 H29B 109.3
C30 C29 H29B 109.3
H29A C29 H29B 107.9
N1 C30 C29 113.43(18)
N1 C30 H30A 108.9
C29 C30 H30A 108.9
N1 C30 H30B 108.9
C29 C30 H30B 108.9
H30A C30 H30B 107.7
N1 C31 C32 113.59(18)
N1 C31 H31A 108.8
C32 C31 H31A 108.8
N1 C31 H31B 108.8
C32 C31 H31B 108.8
H31A C31 H31B 107.7
N33 C32 C31 112.09(19)
N33 C32 H32A 109.2
C31 C32 H32A 109.2
N33 C32 H32B 109.2
C31 C32 H32B 109.2
H32A C32 H32B 107.9
C34 N33 C32 119.96(19)
C34 N33 H33A 120.0
C32 N33 H33A 120.0
O49' C34 O49 29.8(4)
O49' C34 N33 121.7(5)
O49 C34 N33 122.7(4)
O49' C34 C35 118.9(5)
O49 C34 C35 117.7(4)
N33 C34 C35 117.2(3)
O49' C34 C35' 114.4(6)
O49 C34 C35' 123.6(4)
N33 C34 C35' 113.7(3)
C35 C34 C35' 18.0(4)
N36 C35 C37 123.2(3)
N36 C35 C34 115.8(4)
C37 C35 C34 120.4(4)
C40 N36 C35 117.9(3)
C38 C37 C35 117.8(3)
C38 C37 H37A 121.1
C35 C37 H37A 121.1
C39 C38 C37 119.8(3)
C39 C38 H38A 120.1
C37 C38 H38A 120.1
C38 C39 C40 118.5(3)
C38 C39 H39A 120.8
C40 C39 H39A 120.8
N36 C40 C39 122.7(3)
N36 C40 C41 117.5(4)
C39 C40 C41 119.7(4)
N36' C35' C37' 123.4(4)
N36' C35' C34 116.6(6)
C37' C35' C34 118.8(5)
C40' N36' C35' 117.8(4)
C38' C37' C35' 117.9(4)
C38' C37' H37B 121.1
C35' C37' H37B 121.1
C39' C38' C37' 119.6(4)
C39' C38' H38B 120.2
C37' C38' H38B 120.2
C38' C39' C40' 118.7(4)
C38' C39' H39B 120.6
C40' C39' H39B 120.6
N36' C40' C39' 122.7(4)
N36' C40' C41 116.7(6)
C39' C40' C41 120.7(6)
O50 C41 N42 123.9(2)
O50 C41 C40' 119.8(4)
N42 C41 C40' 116.1(4)
O50 C41 C40 120.7(3)
N42 C41 C40 115.1(3)
C40' C41 C40 9.7(13)
C41 N42 C43 120.37(18)
C41 N42 H42A 119.8
C43 N42 H42A 119.8
N42 C43 C44 111.01(18)
N42 C43 H43A 109.4
C44 C43 H43A 109.4
N42 C43 H43B 109.4
C44 C43 H43B 109.4
H43A C43 H43B 108.0
N16 C44 C43 113.82(17)
N16 C44 H44A 108.8
C43 C44 H44A 108.8
N16 C44 H44B 108.8
C43 C44 H44B 108.8
H44A C44 H44B 107.7
C2S C1S H1SA 109.4
C2S C1S H1SB 109.5
H1SA C1S H1SB 109.5
C2S C1S H1SC 109.6
H1SA C1S H1SC 109.5
H1SB C1S H1SC 109.5
N3S C2S C1S 176.1(4)
C1T Cl1T H1SC 43.7
Cl1T C1T Cl2T 113.0(6)
Cl1T C1T H1SA 102.0
Cl2T C1T H1SA 12.9
Cl1T C1T H1SB 101.8
Cl2T C1T H1SB 77.8
H1SA C1T H1SB 72.5
Cl1T C1T H1SC 31.8
Cl2T C1T H1SC 87.5
H1SA C1T H1SC 74.9
H1SB C1T H1SC 78.0
Cl1T C1T H1T1 109.0
Cl2T C1T H1T1 109.0
H1SA C1T H1T1 120.5
H1SB C1T H1T1 141.9
H1SC C1T H1T1 138.3
Cl1T C1T H1T2 109.0
Cl2T C1T H1T2 109.0
H1SA C1T H1T2 108.0
H1SB C1T H1T2 38.9
H1SC C1T H1T2 102.0
H1T1 C1T H1T2 107.8
C1T Cl2T H1SA 40.4

loop_
_geom_bond_atom_site_label_1
_geom_bond_atom_site_label_2
_geom_bond_distance
N1A C1A 1.516(3)
N1A C9A 1.520(3)
N1A C13A 1.522(3)
N1A C5A 1.524(3)
C1A C2A 1.523(3)
C1A H1AA 0.9900
C1A H1AB 0.9900
C2A C3A 1.524(4)
C2A C3A' 1.525(4)
C2A H2AA 0.9900
C2A H2AB 0.9900
C3A C4A 1.520(5)
C3A H3AA 0.9900
C3A H3AB 0.9900
C4A H4AA 0.9800
C4A H4AB 0.9800
C4A H4AC 0.9800
C3A' C4A' 1.520(5)
C3A' H3AC 0.9900
C3A' H3AD 0.9900
C4A' H4AC 1.5624
C4A' H4AD 0.9800
C4A' H4AE 0.9800
C4A' H4AF 0.9800
C5A C6A 1.522(3)
C5A H5AA 0.9900
C5A H5AB 0.9900
C6A C7A 1.531(3)
C6A H6AA 0.9900
C6A H6AB 0.9900
C7A C8A 1.518(4)
C7A H7AA 0.9900
C7A H7AB 0.9900
C8A H8AA 0.9800
C8A H8AB 0.9800
C8A H8AC 0.9800
C9A C10A 1.510(3)
C9A H9AA 0.9900
C9A H9AB 0.9900
C10A C11A 1.517(4)
C10A H10A 0.9900
C10A H10B 0.9900
C11A C12A 1.499(4)
C11A H11A 0.9900
C11A H11B 0.9900
C12A H12A 0.9800
C12A H12B 0.9800
C12A H12C 0.9800
C13A C14A 1.525(3)
C13A H13A 0.9900
C13A H13B 0.9900
C14A C15A 1.517(3)
C14A H14A 0.9900
C14A H14B 0.9900
C15A C16A 1.506(4)
C15A H15A 0.9900
C15A H15B 0.9900
C16A H16A 0.9800
C16A H16B 0.9800
C16A H16C 0.9800
N1 C31 1.453(3)
N1 C2 1.454(3)
N1 C30 1.458(3)
C2 C3 1.521(3)
C2 H2A 0.9900
C2 H2B 0.9900
C3 N4 1.454(3)
C3 H3A 0.9900
C3 H3B 0.9900
N4 C5 1.335(3)
N4 H4A 0.8800
C5 O45 1.233(3)
C5 C6 1.508(3)
C6 N7 1.337(3)
C6 C8 1.390(3)
N7 C11 1.339(3)
C8 C9 1.379(4)
C8 H8A 0.9500
C9 C10 1.382(4)
C9 H9A 0.9500
C10 C11 1.388(3)
C10 H10C 0.9500
C11 C12 1.501(3)
C12 O46 1.242(3)
C12 N13 1.340(3)
N13 C14 1.445(3)
N13 H13C 0.8800
C14 C15 1.521(3)
C14 H14C 0.9900
C14 H14D 0.9900
C15 N16 1.460(3)
C15 H15C 0.9900
C15 H15D 0.9900
N16 C44 1.458(3)
N16 C17 1.459(3)
C17 C18 1.522(3)
C17 H17A 0.9900
C17 H17B 0.9900
C18 N19 1.451(3)
C18 H18A 0.9900
C18 H18B 0.9900
N19 C20 1.334(3)
N19 H19A 0.8800
C20 O47' 1.243(18)
C20 O47 1.259(12)
C20 C21 1.434(6)
C20 C21' 1.631(8)
C21 N22 1.340(4)
C21 C23 1.386(5)
N22 C26 1.337(4)
C23 C24 1.369(5)
C23 H23A 0.9500
C24 C25 1.379(5)
C24 H24A 0.9500
C25 C26 1.388(5)
C25 H25A 0.9500
C26 C27 1.577(6)
C21' N22' 1.339(5)
C21' C23' 1.386(5)
N22' C26' 1.337(4)
C23' C24' 1.368(5)
C23' H23B 0.9500
C24' C25' 1.379(5)
C24' H24B 0.9500
C25' C26' 1.389(5)
C25' H25B 0.9500
C26' C27 1.413(8)
C27 O48 1.235(3)
C27 N28 1.336(3)
N28 C29 1.449(3)
N28 H28A 0.8800
C29 C30 1.522(3)
C29 H29A 0.9900
C29 H29B 0.9900
C30 H30A 0.9900
C30 H30B 0.9900
C31 C32 1.524(3)
C31 H31A 0.9900
C31 H31B 0.9900
C32 N33 1.454(3)
C32 H32A 0.9900
C32 H32B 0.9900
N33 C34 1.331(3)
N33 H33A 0.8800
C34 O49' 1.234(9)
C34 O49 1.278(6)
C34 C35 1.494(5)
C34 C35' 1.573(8)
C35 N36 1.342(4)
C35 C37 1.397(4)
N36 C40 1.340(3)
C37 C38 1.385(4)
C37 H37A 0.9500
C38 C39 1.380(4)
C38 H38A 0.9500
C39 C40 1.397(4)
C39 H39A 0.9500
C40 C41 1.529(5)
C35' N36' 1.342(4)
C35' C37' 1.397(5)
N36' C40' 1.340(4)
C37' C38' 1.385(5)
C37' H37B 0.9500
C38' C39' 1.381(5)
C38' H38B 0.9500
C39' C40' 1.397(5)
C39' H39B 0.9500
C40' C41 1.460(7)
C41 O50 1.240(3)
C41 N42 1.338(3)
N42 C43 1.454(3)
N42 H42A 0.8800
C43 C44 1.518(3)
C43 H43A 0.9900
C43 H43B 0.9900
C44 H44A 0.9900
C44 H44B 0.9900
C1S C2S 1.467(6)
C1S H1SA 0.9800
C1S H1SB 0.9800
C1S H1SC 0.9800
C2S N3S 0.996(4)
Cl1T C1T 1.722(4)
Cl1T H1SC 0.9371
C1T Cl2T 1.723(4)
C1T H1SA 1.3926
C1T H1SB 1.3121
C1T H1SC 1.2294
C1T H1T1 0.9900
C1T H1T2 0.9900
Cl2T H1SA 0.4801

loop_
_geom_hbond_atom_site_label_D
_geom_hbond_atom_site_label_H
_geom_hbond_atom_site_label_A
_geom_hbond_distance_DH
_geom_hbond_distance_HA
_geom_hbond_distance_DA
_geom_hbond_angle_DHA
N4 H4A F1 0.88 2.04 2.871(2) 157.9
N13 H13C F1 0.88 2.01 2.844(2) 157.6
N19 H19A F1 0.88 2.04 2.887(2) 161.8
N28 H28A F1 0.88 1.98 2.821(2) 158.9
N33 H33A F1 0.88 2.00 2.858(2) 164.1
N42 H42A F1 0.88 2.00 2.841(2) 159.1

loop_
_geom_torsion_atom_site_label_1
_geom_torsion_atom_site_label_2
_geom_torsion_atom_site_label_3
_geom_torsion_atom_site_label_4
_geom_torsion
C9A N1A C1A C2A -175.4(2)
C13A N1A C1A C2A 63.5(3)
C5A N1A C1A C2A -54.9(3)
N1A C1A C2A C3A -171.2(3)
N1A C1A C2A C3A' 174.0(4)
C1A C2A C3A C4A -63.5(6)
C3A' C2A C3A C4A -9.1(14)
C1A C2A C3A' C4A' -156.3(6)
C3A C2A C3A' C4A' 73.0(16)
C1A N1A C5A C6A -59.7(3)
C9A N1A C5A C6A 57.8(3)
C13A N1A C5A C6A 179.0(2)
N1A C5A C6A C7A 166.0(2)
C5A C6A C7A C8A -73.8(3)
C1A N1A C9A C10A -177.13(19)
C13A N1A C9A C10A -56.1(2)
C5A N1A C9A C10A 62.2(2)
N1A C9A C10A C11A -178.7(2)
C9A C10A C11A C12A -176.1(2)
C1A N1A C13A C14A 56.0(3)
C9A N1A C13A C14A -61.9(2)
C5A N1A C13A C14A 177.2(2)
N1A C13A C14A C15A 175.42(19)
C13A C14A C15A C16A 63.2(3)
C31 N1 C2 C3 -95.5(2)
C30 N1 C2 C3 119.0(2)
N1 C2 C3 N4 -65.1(3)
C2 C3 N4 C5 -79.5(3)
C3 N4 C5 O45 -3.0(3)
C3 N4 C5 C6 176.07(18)
O45 C5 C6 N7 168.5(2)
N4 C5 C6 N7 -10.7(3)
O45 C5 C6 C8 -10.9(3)
N4 C5 C6 C8 170.0(2)
C8 C6 N7 C11 0.7(3)
C5 C6 N7 C11 -178.65(18)
N7 C6 C8 C9 -0.6(3)
C5 C6 C8 C9 178.7(2)
C6 C8 C9 C10 0.4(3)
C8 C9 C10 C11 -0.3(3)
C6 N7 C11 C10 -0.6(3)
C6 N7 C11 C12 -177.82(18)
C9 C10 C11 N7 0.4(3)
C9 C10 C11 C12 177.54(19)
N7 C11 C12 O46 -179.44(18)
C10 C11 C12 O46 3.3(3)
N7 C11 C12 N13 1.7(3)
C10 C11 C12 N13 -175.62(19)
O46 C12 N13 C14 -7.7(3)
C11 C12 N13 C14 171.13(17)
C12 N13 C14 C15 -79.3(2)
N13 C14 C15 N16 -65.4(3)
C14 C15 N16 C44 119.2(2)
C14 C15 N16 C17 -96.7(2)
C44 N16 C17 C18 -92.5(2)
C15 N16 C17 C18 123.5(2)
N16 C17 C18 N19 -66.3(3)
C17 C18 N19 C20 -84.8(3)
C18 N19 C20 O47' 7.4(9)
C18 N19 C20 O47 -19.1(6)
C18 N19 C20 C21 175.5(4)
C18 N19 C20 C21' 161.6(5)
O47' C20 C21 N22 161.0(12)
O47 C20 C21 N22 -174.1(11)
N19 C20 C21 N22 -8.8(11)
C21' C20 C21 N22 76(3)
O47' C20 C21 C23 -13.0(10)
O47 C20 C21 C23 11.9(9)
N19 C20 C21 C23 177.2(5)
C21' C20 C21 C23 -98(3)
C23 C21 N22 C26 -2.5(19)
C20 C21 N22 C26 -176.3(11)
N22 C21 C23 C24 1.5(13)
C20 C21 C23 C24 175.1(5)
C21 C23 C24 C25 1.4(8)
C23 C24 C25 C26 -3.1(9)
C21 N22 C26 C25 0.7(19)
C21 N22 C26 C27 -178.5(13)
C24 C25 C26 N22 2.1(13)
C24 C25 C26 C27 -178.7(6)
O47' C20 C21' N22' 173.1(17)
O47 C20 C21' N22' -164.5(16)
N19 C20 C21' N22' 14.7(16)
C21 C20 C21' N22' -87(3)
O47' C20 C21' C23' -12.4(14)
O47 C20 C21' C23' 10.0(14)
N19 C20 C21' C23' -170.8(8)
C21 C20 C21' C23' 88(3)
C23' C21' N22' C26' 3(3)
C20 C21' N22' C26' 177.0(17)
N22' C21' C23' C24' -1(2)
C20 C21' C23' C24' -175.4(8)
C21' C23' C24' C25' -0.7(12)
C23' C24' C25' C26' 1.3(13)
C21' N22' C26' C25' -2(3)
C21' N22' C26' C27 -179(2)
C24' C25' C26' N22' 0(2)
C24' C25' C26' C27 176.9(11)
N22' C26' C27 O48 172.6(15)
C25' C26' C27 O48 -4.5(17)
N22' C26' C27 N28 -12.7(18)
C25' C26' C27 N28 170.2(10)
N22' C26' C27 C26 66(4)
C25' C26' C27 C26 -111(5)
N22 C26 C27 O48 179.1(10)
C25 C26 C27 O48 -0.1(11)
N22 C26 C27 N28 4.3(11)
C25 C26 C27 N28 -174.9(6)
N22 C26 C27 C26' -102(4)
C25 C26 C27 C26' 79(4)
O48 C27 N28 C29 -7.2(3)
C26' C27 N28 C29 178.4(9)
C26 C27 N28 C29 167.4(5)
C27 N28 C29 C30 -79.4(3)
C31 N1 C30 C29 119.2(2)
C2 N1 C30 C29 -95.3(2)
N28 C29 C30 N1 -64.5(3)
C2 N1 C31 C32 120.6(2)
C30 N1 C31 C32 -93.8(2)
N1 C31 C32 N33 -64.1(2)
C31 C32 N33 C34 -91.7(3)
C32 N33 C34 O49' 16.6(7)
C32 N33 C34 O49 -18.7(5)
C32 N33 C34 C35 179.3(3)
C32 N33 C34 C35' 159.8(4)
O49' C34 C35 N36 153.7(9)
O49 C34 C35 N36 -172.4(8)
N33 C34 C35 N36 -9.6(8)
C35' C34 C35 N36 73.6(15)
O49' C34 C35 C37 -18.4(8)
O49 C34 C35 C37 15.5(7)
N33 C34 C35 C37 178.4(4)
C35' C34 C35 C37 -98.5(14)
C37 C35 N36 C40 -2.4(13)
C34 C35 N36 C40 -174.2(8)
N36 C35 C37 C38 2.3(10)
C34 C35 C37 C38 173.8(4)
C35 C37 C38 C39 0.0(7)
C37 C38 C39 C40 -2.2(9)
C35 N36 C40 C39 0.1(14)
C35 N36 C40 C41 -176.0(11)
C38 C39 C40 N36 2.2(12)
C38 C39 C40 C41 178.2(7)
O49' C34 C35' N36' 166.9(12)
O49 C34 C35' N36' -160.5(12)
N33 C34 C35' N36' 21.0(13)
C35 C34 C35' N36' -84.4(17)
O49' C34 C35' C37' -24.8(10)
O49 C34 C35' C37' 7.7(10)
N33 C34 C35' C37' -170.8(6)
C35 C34 C35' C37' 83.9(14)
C37' C35' N36' C40' 0(2)
C34 C35' N36' C40' 168.1(13)
N36' C35' C37' C38' -0.2(16)
C34 C35' C37' C38' -167.6(7)
C35' C37' C38' C39' -1.0(11)
C37' C38' C39' C40' 2.0(14)
C35' N36' C40' C39' 1(2)
C35' N36' C40' C41 -178.3(18)
C38' C39' C40' N36' -2(2)
C38' C39' C40' C41 177.0(12)
N36' C40' C41 O50 179.7(11)
C39' C40' C41 O50 1(2)
N36' C40' C41 N42 -4.9(16)
C39' C40' C41 N42 176.3(11)
N36' C40' C41 C40 81(4)
C39' C40' C41 C40 -97(4)
N36 C40 C41 O50 -179.0(7)
C39 C40 C41 O50 4.8(12)
N36 C40 C41 N42 6.8(10)
C39 C40 C41 N42 -169.4(7)
N36 C40 C41 C40' -92(4)
C39 C40 C41 C40' 92(4)
O50 C41 N42 C43 -8.3(3)
C40' C41 N42 C43 176.4(9)
C40 C41 N42 C43 165.7(6)
C41 N42 C43 C44 -81.7(3)
C17 N16 C44 C43 120.8(2)
C15 N16 C44 C43 -95.5(2)
N42 C43 C44 N16 -64.8(2)
